data_4067899
loop_
_publ_author_name
'Vadavi, Ramesh S.'
'Kim, Hyungjun'
'Lee, Kang Mun'
'Kim, Taewon'
'Lee, Junseong'
'Lee, Yoon Sup'
'Lee, Min Hyung'

_publ_section_title
;
 Turning On MLCT Phosphorescence of Iridium(III)--Borane Conjugates upon
 Fluoride Binding
;
_journal_issue 1
_journal_name_full Organometallics
_journal_page_first 31
_journal_paper_doi 10.1021/om2008937
_journal_volume 31
_journal_year 2012
_chemical_formula_moiety C110H124B2F2N6O4Ir2(CH3CN)2(C4H10O)
_chemical_formula_sum 'C118 H140 B2 F2 Ir2 N8 O5'
_chemical_formula_weight 2194.40
_chemical_name_systematic
; 
 ? 
;
_space_group_IT_number 2
_symmetry_cell_setting triclinic
_symmetry_space_group_name_Hall '-P 1'
_symmetry_space_group_name_H-M 'P -1'
_atom_sites_solution_hydrogens geom
_atom_sites_solution_primary direct
_atom_sites_solution_secondary difmap
_audit_creation_method SHELXL-97
_cell_angle_alpha 90.943(5)
_cell_angle_beta 110.070(5)
_cell_angle_gamma 118.884(4)
_cell_formula_units_Z 2
_cell_length_a 18.066(3)
_cell_length_b 18.590(3)
_cell_length_c 20.431(3)
_cell_measurement_reflns_used 16079
_cell_measurement_temperature 100(2)
_cell_measurement_theta_max 23.45
_cell_measurement_theta_min 1.09
_cell_volume 5503.0(16)
_computing_cell_refinement 'Bruker APEX II'
_computing_data_collection 'Bruker APEX II'
_computing_data_reduction 'Bruker APEX II'
_computing_molecular_graphics ORTEP3
_computing_publication_material 'Bruker SHELXTL'
_computing_structure_refinement 'SHELXL-97 (Sheldrick, 1997)'
_computing_structure_solution 'SHELXS-97 (Sheldrick, 1990)'
_diffrn_ambient_temperature 100(2)
_diffrn_measured_fraction_theta_full 0.995
_diffrn_measured_fraction_theta_max 0.995
_diffrn_measurement_device_type 'CCD area detector'
_diffrn_measurement_method 'phi and omega scans'
_diffrn_radiation_monochromator graphite
_diffrn_radiation_source 'fine-focus sealed tube'
_diffrn_radiation_type MoK\a
_diffrn_radiation_wavelength 0.71073
_diffrn_reflns_av_R_equivalents 0.0666
_diffrn_reflns_av_sigmaI/netI 0.0693
_diffrn_reflns_limit_h_max 20
_diffrn_reflns_limit_h_min -19
_diffrn_reflns_limit_k_max 18
_diffrn_reflns_limit_k_min -20
_diffrn_reflns_limit_l_max 22
_diffrn_reflns_limit_l_min -22
_diffrn_reflns_number 58381
_diffrn_reflns_theta_full 23.45
_diffrn_reflns_theta_max 23.45
_diffrn_reflns_theta_min 1.09
_exptl_absorpt_coefficient_mu 2.474
_exptl_absorpt_correction_type none
_exptl_crystal_colour 'dark yellow'
_exptl_crystal_density_diffrn 1.324
_exptl_crystal_density_method 'not measured'
_exptl_crystal_description rectangular
_exptl_crystal_F_000 2252
_exptl_crystal_size_max 0.2
_exptl_crystal_size_mid 0.15
_exptl_crystal_size_min 0.1
_refine_diff_density_max 0.769
_refine_diff_density_min -0.896
_refine_diff_density_rms 0.175
_refine_ls_extinction_method none
_refine_ls_goodness_of_fit_ref 1.025
_refine_ls_hydrogen_treatment mixed
_refine_ls_matrix_type full
_refine_ls_number_parameters 1335
_refine_ls_number_reflns 16079
_refine_ls_number_restraints 49
_refine_ls_restrained_S_all 1.024
_refine_ls_R_factor_all 0.0792
_refine_ls_R_factor_gt 0.0409
_refine_ls_shift/su_max 0.036
_refine_ls_shift/su_mean 0.001
_refine_ls_structure_factor_coef Fsqd
_refine_ls_weighting_details 'calc w=1/[\s^2^(Fo^2^)+(0.0690P)^2^+0.0000P] where P=(Fo^2^+2Fc^2^)/3'
_refine_ls_weighting_scheme calc
_refine_ls_wR_factor_gt 0.0937
_refine_ls_wR_factor_ref 0.1271
_reflns_number_gt 10915
_reflns_number_total 16079
_reflns_threshold_expression >2sigma(I)
_cod_data_source_file om2008937_si_003.cif
_cod_data_source_block 2F
_cod_depositor_comments
;
The following automatic conversions were performed:

'_symmetry_cell_setting' value 'Triclinic' changed to 'triclinic'
according to /home/saulius/struct/CIF-dictionaries/cif_core.dic
dictionary named 'cif_core.dic' version 2.4.1 from 2010-06-29.

Automatic conversion script
Id: cif_fix_values 1715 2011-07-08 13:25:40Z adriana 
;
_cod_original_cell_volume 5502.8(15)
_cod_original_sg_symbol_H-M P-1
_cod_database_code 4067899

loop_
_symmetry_equiv_pos_as_xyz
'x, y, z'
'-x, -y, -z'

loop_
_atom_site_label
_atom_site_type_symbol
_atom_site_fract_x
_atom_site_fract_y
_atom_site_fract_z
_atom_site_U_iso_or_equiv
_atom_site_adp_type
_atom_site_occupancy
_atom_site_symmetry_multiplicity
_atom_site_calc_flag
_atom_site_refinement_flags
_atom_site_disorder_assembly
_atom_site_disorder_group
Ir Ir 0.86997(2) 0.148721(19) 0.222184(15) 0.04058(11) Uani 1 1 d . . .
B B 0.8566(6) 0.3445(6) 0.5953(5) 0.046(2) Uani 1 1 d . . .
F F 0.8303(3) 0.2726(3) 0.6296(2) 0.0559(12) Uani 1 1 d . . .
N1 N 0.7373(4) 0.0569(4) 0.2011(3) 0.0480(16) Uani 1 1 d . . .
N2 N 1.0014(4) 0.2371(4) 0.2381(3) 0.0475(16) Uani 1 1 d . . .
O1 O 0.9106(3) 0.1651(3) 0.3403(2) 0.0469(13) Uani 1 1 d . . .
O2 O 0.8514(3) 0.2364(3) 0.2808(3) 0.0492(13) Uani 1 1 d . . .
C1 C 0.8744(5) 0.3153(5) 0.5285(4) 0.0428(19) Uani 1 1 d . . .
C2 C 0.8704(5) 0.3521(5) 0.4694(4) 0.0456(19) Uani 1 1 d . . .
H73 H 0.8628 0.3981 0.4701 0.055 Uiso 1 1 calc R . .
C3 C 0.8772(5) 0.3239(5) 0.4098(4) 0.0456(19) Uani 1 1 d . . .
H72 H 0.8759 0.3519 0.3725 0.055 Uiso 1 1 calc R . .
C4 C 0.8861(5) 0.2535(5) 0.4055(4) 0.0398(18) Uani 1 1 d . . .
C5 C 0.8919(5) 0.2166(5) 0.4642(4) 0.050(2) Uani 1 1 d . . .
H76 H 0.9004 0.1711 0.4638 0.060 Uiso 1 1 calc R . .
C6 C 0.8854(5) 0.2467(5) 0.5236(4) 0.048(2) Uani 1 1 d . . .
H75 H 0.8886 0.2198 0.5615 0.057 Uiso 1 1 calc R . .
C7 C 0.9461(5) 0.4238(5) 0.6633(4) 0.046(2) Uani 1 1 d . . .
C8 C 0.9283(6) 0.4430(5) 0.7223(4) 0.054(2) Uani 1 1 d . . .
C9 C 0.9995(7) 0.5063(6) 0.7821(5) 0.070(3) Uani 1 1 d . . .
H85 H 0.9855 0.5182 0.8191 0.084 Uiso 1 1 calc R . .
C10 C 1.0892(8) 0.5517(6) 0.7888(5) 0.078(3) Uani 1 1 d . . .
C11 C 1.1069(6) 0.5321(5) 0.7335(5) 0.067(3) Uani 1 1 d . . .
H87 H 1.1674 0.5610 0.7371 0.081 Uiso 1 1 calc R . .
C12 C 1.0387(6) 0.4709(5) 0.6720(4) 0.050(2) Uani 1 1 d . . .
C13 C 0.7684(6) 0.3582(6) 0.5585(4) 0.052(2) Uani 1 1 d . . .
C14 C 0.6777(6) 0.2888(7) 0.5311(4) 0.065(3) Uani 1 1 d . . .
C15 C 0.6032(7) 0.2988(9) 0.5039(6) 0.093(4) Uani 1 1 d . . .
H79 H 0.5440 0.2516 0.4872 0.111 Uiso 1 1 calc R . .
C16 C 0.6142(8) 0.3771(11) 0.5008(6) 0.099(4) Uani 1 1 d . . .
C17 C 0.7017(8) 0.4465(8) 0.5219(5) 0.085(3) Uani 1 1 d . . .
H81 H 0.7093 0.4991 0.5173 0.101 Uiso 1 1 calc R . .
C18 C 0.7806(6) 0.4389(6) 0.5506(4) 0.060(2) Uani 1 1 d . . .
C19 C 0.7085(6) 0.0182(5) 0.2494(5) 0.058(2) Uani 1 1 d . . .
H69 H 0.7512 0.0322 0.2960 0.069 Uiso 1 1 calc R . .
C20 C 0.6175(7) -0.0420(6) 0.2323(6) 0.076(3) Uani 1 1 d . . .
H68 H 0.5992 -0.0670 0.2674 0.092 Uiso 1 1 calc R . .
C21 C 0.5537(7) -0.0650(7) 0.1631(7) 0.089(3) Uani 1 1 d . . .
H67 H 0.4921 -0.1059 0.1508 0.107 Uiso 1 1 calc R . .
C22 C 0.5823(6) -0.0271(7) 0.1134(6) 0.080(3) Uani 1 1 d . . .
H66 H 0.5399 -0.0427 0.0664 0.095 Uiso 1 1 calc R . .
C23 C 0.6750(6) 0.0356(6) 0.1315(5) 0.058(2) Uani 1 1 d . . .
C24 C 0.7174(6) 0.0858(6) 0.0860(5) 0.064(2) Uani 1 1 d . . .
C25 C 0.8126(6) 0.1447(5) 0.1194(4) 0.049(2) Uani 1 1 d . . .
C26 C 0.8532(7) 0.1930(6) 0.0762(5) 0.069(3) Uani 1 1 d . . .
H60 H 0.9163 0.2324 0.0958 0.083 Uiso 1 1 calc R . .
C27 C 0.8015(11) 0.1836(8) 0.0046(6) 0.100(4) Uani 1 1 d . . .
H61 H 0.8302 0.2174 -0.0225 0.120 Uiso 1 1 calc R . .
C28 C 0.7099(10) 0.1258(10) -0.0260(6) 0.109(4) Uani 1 1 d . . .
H62 H 0.6766 0.1192 -0.0742 0.131 Uiso 1 1 calc R . .
C29 C 0.6664(8) 0.0776(8) 0.0130(6) 0.103(4) Uani 1 1 d . . .
H63 H 0.6032 0.0392 -0.0080 0.124 Uiso 1 1 calc R . .
C30 C 1.0397(6) 0.3210(5) 0.2609(4) 0.056(2) Uani 1 1 d . . .
H58 H 1.0045 0.3402 0.2700 0.067 Uiso 1 1 calc R . .
C31 C 1.1283(6) 0.3778(6) 0.2709(5) 0.071(3) Uani 1 1 d . . .
H57 H 1.1532 0.4349 0.2873 0.085 Uiso 1 1 calc R . .
C32 C 1.1808(7) 0.3506(7) 0.2567(6) 0.087(3) Uani 1 1 d . . .
H56 H 1.2411 0.3889 0.2627 0.105 Uiso 1 1 calc R . .
C33 C 1.1428(6) 0.2663(6) 0.2336(5) 0.070(3) Uani 1 1 d . . .
H55 H 1.1778 0.2472 0.2240 0.084 Uiso 1 1 calc R . .
C34 C 1.0536(6) 0.2093(5) 0.2243(4) 0.052(2) Uani 1 1 d . . .
C35 C 0.9997(5) 0.1164(5) 0.1981(4) 0.046(2) Uani 1 1 d . . .
C36 C 0.9086(5) 0.0748(5) 0.1925(4) 0.0416(19) Uani 1 1 d . . .
C37 C 0.8566(6) -0.0129(5) 0.1669(4) 0.053(2) Uani 1 1 d . . .
H49 H 0.7956 -0.0425 0.1620 0.064 Uiso 1 1 calc R . .
C38 C 0.8926(6) -0.0571(5) 0.1486(5) 0.060(2) Uani 1 1 d . . .
H50 H 0.8561 -0.1152 0.1320 0.072 Uiso 1 1 calc R . .
C39 C 0.9834(7) -0.0144(6) 0.1549(5) 0.067(3) Uani 1 1 d . . .
H51 H 1.0077 -0.0438 0.1422 0.080 Uiso 1 1 calc R . .
C40 C 1.0376(6) 0.0726(6) 0.1804(5) 0.062(2) Uani 1 1 d . . .
H52 H 1.0988 0.1015 0.1856 0.075 Uiso 1 1 calc R . .
C41 C 0.6546(6) 0.1991(6) 0.5292(5) 0.087(3) Uani 1 1 d . . .
H89A H 0.6964 0.1912 0.5156 0.131 Uiso 1 1 calc R . .
H89B H 0.5925 0.1616 0.4951 0.131 Uiso 1 1 calc R . .
H89C H 0.6600 0.1875 0.5757 0.131 Uiso 1 1 calc R . .
C42 C 0.5307(8) 0.3903(10) 0.4727(7) 0.157(7) Uani 1 1 d . . .
H90A H 0.5067 0.3862 0.5087 0.236 Uiso 1 1 calc R . .
H90B H 0.4833 0.3479 0.4303 0.236 Uiso 1 1 calc R . .
H90C H 0.5506 0.4451 0.4619 0.236 Uiso 1 1 calc R . .
C43 C 0.8715(7) 0.5179(6) 0.5676(5) 0.074(3) Uani 1 1 d . . .
H91A H 0.9058 0.5073 0.5460 0.110 Uiso 1 1 calc R . .
H91B H 0.9056 0.5362 0.6184 0.110 Uiso 1 1 calc R . .
H91C H 0.8614 0.5611 0.5492 0.110 Uiso 1 1 calc R . .
C44 C 0.8333(6) 0.3967(6) 0.7227(4) 0.066(3) Uani 1 1 d . . .
H92A H 0.8372 0.4120 0.7694 0.099 Uiso 1 1 calc R . .
H92B H 0.8080 0.3370 0.7108 0.099 Uiso 1 1 calc R . .
H92C H 0.7941 0.4114 0.6883 0.099 Uiso 1 1 calc R . .
C45 C 1.1659(8) 0.6219(7) 0.8560(6) 0.131(5) Uani 1 1 d . . .
H93A H 1.2218 0.6214 0.8681 0.196 Uiso 1 1 calc R . .
H93B H 1.1470 0.6124 0.8952 0.196 Uiso 1 1 calc R . .
H93C H 1.1763 0.6757 0.8464 0.196 Uiso 1 1 calc R . .
C46 C 1.0704(6) 0.4584(5) 0.6158(5) 0.068(3) Uani 1 1 d . . .
H94A H 1.0533 0.4006 0.6052 0.102 Uiso 1 1 calc R . .
H94B H 1.1362 0.4942 0.6331 0.102 Uiso 1 1 calc R . .
H94C H 1.0418 0.4725 0.5732 0.102 Uiso 1 1 calc R . .
C47 C 0.8838(5) 0.2171(5) 0.3397(4) 0.0441(19) Uani 1 1 d . . .
Ir2 Ir 0.69645(2) 0.793479(19) 0.343724(15) 0.04271(11) Uani 1 1 d . . .
B2 B 0.6369(7) 0.6867(6) -0.0847(5) 0.048(2) Uani 1 1 d . . .
F2 F 0.6704(3) 0.7711(3) -0.1022(2) 0.0629(13) Uani 1 1 d . . .
N3 N 0.8336(4) 0.8749(4) 0.3700(3) 0.0465(16) Uani 1 1 d . . .
N4 N 0.5633(4) 0.7107(4) 0.3249(3) 0.0483(17) Uani 1 1 d . . .
O4 O 0.6928(3) 0.7158(3) 0.2565(3) 0.0493(13) Uani 1 1 d . . .
O3 O 0.6552(4) 0.8118(3) 0.2322(3) 0.0539(14) Uani 1 1 d . . .
C48 C 0.6371(5) 0.6999(5) -0.0056(4) 0.047(2) Uani 1 1 d . . .
C49 C 0.6467(6) 0.6492(5) 0.0425(4) 0.053(2) Uani 1 1 d . . .
H28 H 0.6484 0.6028 0.0273 0.063 Uiso 1 1 calc R . .
C50 C 0.6538(5) 0.6645(5) 0.1110(4) 0.052(2) Uani 1 1 d . . .
H29 H 0.6597 0.6286 0.1408 0.063 Uiso 1 1 calc R . .
C51 C 0.6522(5) 0.7339(5) 0.1358(4) 0.0418(19) Uani 1 1 d . . .
C52 C 0.6402(5) 0.7843(5) 0.0892(4) 0.048(2) Uani 1 1 d . . .
H25 H 0.6366 0.8295 0.1042 0.058 Uiso 1 1 calc R . .
C53 C 0.6336(5) 0.7679(5) 0.0207(4) 0.051(2) Uani 1 1 d . . .
H26 H 0.6264 0.8033 -0.0092 0.061 Uiso 1 1 calc R . .
C54 C 0.5376(5) 0.6256(5) -0.1535(4) 0.046(2) Uani 1 1 d . . .
C55 C 0.4489(6) 0.5787(5) -0.1527(4) 0.053(2) Uani 1 1 d . . .
C56 C 0.3718(6) 0.5230(5) -0.2136(5) 0.059(2) Uani 1 1 d . . .
H38 H 0.3147 0.4933 -0.2106 0.070 Uiso 1 1 calc R . .
C57 C 0.3771(6) 0.5103(6) -0.2782(5) 0.063(2) Uani 1 1 d . . .
C58 C 0.4624(7) 0.5585(6) -0.2804(5) 0.066(3) Uani 1 1 d . . .
H40 H 0.4679 0.5519 -0.3234 0.079 Uiso 1 1 calc R . .
C59 C 0.5417(6) 0.6173(5) -0.2207(4) 0.051(2) Uani 1 1 d . . .
C60 C 0.7116(5) 0.6555(5) -0.0777(4) 0.049(2) Uani 1 1 d . . .
C61 C 0.6844(6) 0.5689(6) -0.0905(4) 0.055(2) Uani 1 1 d . . .
C62 C 0.7484(7) 0.5468(6) -0.0878(5) 0.068(3) Uani 1 1 d . . .
H32 H 0.7280 0.4897 -0.0970 0.081 Uiso 1 1 calc R . .
C63 C 0.8390(7) 0.6029(8) -0.0728(5) 0.073(3) Uani 1 1 d . . .
C64 C 0.8664(6) 0.6865(7) -0.0580(5) 0.070(3) Uani 1 1 d . . .
H34 H 0.9281 0.7267 -0.0467 0.085 Uiso 1 1 calc R . .
C65 C 0.8064(6) 0.7148(5) -0.0590(4) 0.054(2) Uani 1 1 d . . .
C66 C 0.8704(6) 0.9307(5) 0.3329(4) 0.058(2) Uani 1 1 d . . .
H11 H 0.8310 0.9357 0.2923 0.070 Uiso 1 1 calc R . .
C67 C 0.9641(6) 0.9810(6) 0.3525(5) 0.070(3) Uani 1 1 d . . .
H10 H 0.9873 1.0194 0.3258 0.084 Uiso 1 1 calc R . .
C68 C 1.0230(6) 0.9736(6) 0.4121(5) 0.071(3) Uani 1 1 d . . .
H9 H 1.0865 1.0062 0.4256 0.086 Uiso 1 1 calc R . .
C69 C 0.9872(6) 0.9176(6) 0.4514(5) 0.066(3) Uani 1 1 d . . .
H8 H 1.0267 0.9128 0.4920 0.079 Uiso 1 1 calc R . .
C70 C 0.8915(5) 0.8677(5) 0.4310(4) 0.048(2) Uani 1 1 d . . .
C71 C 0.8428(6) 0.8068(5) 0.4679(4) 0.051(2) Uani 1 1 d . . .
C72 C 0.7462(5) 0.7647(5) 0.4349(4) 0.047(2) Uani 1 1 d . . .
C73 C 0.6984(6) 0.7079(5) 0.4705(5) 0.061(2) Uani 1 1 d . . .
H2 H 0.6343 0.6798 0.4515 0.073 Uiso 1 1 calc R . .
C74 C 0.7440(7) 0.6923(6) 0.5333(5) 0.075(3) Uani 1 1 d . . .
H3 H 0.7104 0.6534 0.5552 0.090 Uiso 1 1 calc R . .
C75 C 0.8379(7) 0.7338(6) 0.5631(5) 0.076(3) Uani 1 1 d . . .
H4 H 0.8679 0.7233 0.6053 0.091 Uiso 1 1 calc R . .
C76 C 0.8884(6) 0.7909(6) 0.5314(5) 0.069(3) Uani 1 1 d . . .
H5 H 0.9525 0.8189 0.5518 0.083 Uiso 1 1 calc R . .
C77 C 0.5167(6) 0.6292(5) 0.2894(4) 0.060(2) Uani 1 1 d . . .
H22 H 0.5455 0.6106 0.2697 0.073 Uiso 1 1 calc R . .
C78 C 0.4286(6) 0.5739(6) 0.2818(5) 0.073(3) Uani 1 1 d . . .
H21 H 0.3983 0.5183 0.2575 0.088 Uiso 1 1 calc R . .
C79 C 0.3852(7) 0.5998(7) 0.3096(6) 0.080(3) Uani 1 1 d . . .
H20 H 0.3253 0.5622 0.3049 0.096 Uiso 1 1 calc R . .
C80 C 0.4317(6) 0.6839(6) 0.3454(5) 0.068(3) Uani 1 1 d . . .
H19 H 0.4027 0.7026 0.3648 0.082 Uiso 1 1 calc R . .
C81 C 0.5205(5) 0.7392(5) 0.3520(4) 0.049(2) Uani 1 1 d . . .
C82 C 0.5813(5) 0.8277(5) 0.3896(4) 0.049(2) Uani 1 1 d . . .
C83 C 0.6739(5) 0.8665(5) 0.3956(4) 0.0408(18) Uani 1 1 d . . .
C84 C 0.7319(6) 0.9512(6) 0.4306(4) 0.061(2) Uani 1 1 d . . .
H13 H 0.7928 0.9790 0.4353 0.073 Uiso 1 1 calc R . .
C85 C 0.7021(7) 0.9960(6) 0.4589(5) 0.075(3) Uani 1 1 d . . .
H14 H 0.7436 1.0524 0.4822 0.090 Uiso 1 1 calc R . .
C86 C 0.6127(8) 0.9583(7) 0.4528(6) 0.085(3) Uani 1 1 d . . .
H15 H 0.5931 0.9885 0.4715 0.102 Uiso 1 1 calc R . .
C87 C 0.5519(7) 0.8739(6) 0.4180(5) 0.074(3) Uani 1 1 d . . .
H16 H 0.4910 0.8475 0.4134 0.089 Uiso 1 1 calc R . .
C88 C 0.4312(6) 0.5828(6) -0.0857(5) 0.070(3) Uani 1 1 d . . .
H45A H 0.4531 0.5527 -0.0549 0.104 Uiso 1 1 calc R . .
H45B H 0.3661 0.5578 -0.0985 0.104 Uiso 1 1 calc R . .
H45C H 0.4631 0.6406 -0.0612 0.104 Uiso 1 1 calc R . .
C89 C 0.2939(7) 0.4454(6) -0.3430(5) 0.089(3) Uani 1 1 d . . .
H46A H 0.2400 0.4453 -0.3449 0.133 Uiso 1 1 calc R . .
H46B H 0.2852 0.3906 -0.3396 0.133 Uiso 1 1 calc R . .
H46C H 0.3038 0.4591 -0.3855 0.133 Uiso 1 1 calc R . .
C90 C 0.6280(6) 0.6674(6) -0.2347(4) 0.069(3) Uani 1 1 d . . .
H47A H 0.6512 0.7265 -0.2217 0.103 Uiso 1 1 calc R . .
H47B H 0.6135 0.6521 -0.2846 0.103 Uiso 1 1 calc R . .
H47C H 0.6739 0.6554 -0.2069 0.103 Uiso 1 1 calc R . .
C91 C 0.5880(6) 0.4982(5) -0.1035(5) 0.067(3) Uani 1 1 d . . .
H42A H 0.5488 0.4840 -0.1533 0.101 Uiso 1 1 calc R . .
H42B H 0.5641 0.5161 -0.0757 0.101 Uiso 1 1 calc R . .
H42C H 0.5900 0.4498 -0.0898 0.101 Uiso 1 1 calc R . .
C92 C 0.9071(8) 0.5752(8) -0.0716(6) 0.116(4) Uani 1 1 d . . .
H43A H 0.8783 0.5155 -0.0750 0.174 Uiso 1 1 calc R . .
H43B H 0.9611 0.6041 -0.0277 0.174 Uiso 1 1 calc R . .
H43C H 0.9243 0.5888 -0.1112 0.174 Uiso 1 1 calc R . .
C93 C 0.8473(6) 0.8068(6) -0.0370(5) 0.083(3) Uani 1 1 d . . .
H44A H 0.9131 0.8339 -0.0129 0.124 Uiso 1 1 calc R . .
H44B H 0.8230 0.8171 -0.0052 0.124 Uiso 1 1 calc R . .
H44C H 0.8322 0.8288 -0.0785 0.124 Uiso 1 1 calc R . .
C94 C 0.6661(5) 0.7534(5) 0.2108(4) 0.0440(19) Uani 1 1 d . . .
N5 N 0.5625(6) 0.1921(5) 0.2433(5) 0.071(2) Uani 1 1 d . . .
C101 C 0.5621(11) 0.2516(11) 0.2945(11) 0.073(6) Uani 0.520(14) 1 d PD A 1
H101 H 0.5370 0.2211 0.3271 0.088 Uiso 0.520(14) 1 calc PR A 1
H103 H 0.5216 0.2705 0.2675 0.088 Uiso 0.520(14) 1 calc PR A 1
C102 C 0.6598(19) 0.3305(16) 0.3391(12) 0.064(7) Uani 0.520(14) 1 d PD A 1
H102 H 0.7045 0.3136 0.3541 0.096 Uiso 0.520(14) 1 calc PR A 1
H104 H 0.6590 0.3552 0.3803 0.096 Uiso 0.520(14) 1 calc PR A 1
H10C H 0.6758 0.3710 0.3101 0.096 Uiso 0.520(14) 1 calc PR A 1
C103 C 0.6380(13) 0.1732(12) 0.2749(10) 0.068(6) Uani 0.520(14) 1 d PD A 1
H105 H 0.6987 0.2241 0.2930 0.081 Uiso 0.520(14) 1 calc PR A 1
H107 H 0.6348 0.1339 0.2406 0.081 Uiso 0.520(14) 1 calc PR A 1
C104 C 0.614(3) 0.133(3) 0.336(2) 0.20(2) Uani 0.520(14) 1 d PD A 1
H106 H 0.6044 0.1686 0.3629 0.293 Uiso 0.520(14) 1 calc PR A 1
H108 H 0.6635 0.1276 0.3671 0.293 Uiso 0.520(14) 1 calc PR A 1
H10F H 0.5584 0.0786 0.3163 0.293 Uiso 0.520(14) 1 calc PR A 1
C105 C 0.5715(16) 0.2373(13) 0.1800(11) 0.088(7) Uani 0.520(14) 1 d PD A 1
H109 H 0.5207 0.2469 0.1608 0.105 Uiso 0.520(14) 1 calc PR A 1
H116 H 0.6284 0.2918 0.1982 0.105 Uiso 0.520(14) 1 calc PR A 1
C106 C 0.571(3) 0.187(2) 0.1201(11) 0.128(13) Uani 0.520(14) 1 d PD A 1
H110 H 0.6279 0.1876 0.1360 0.192 Uiso 0.520(14) 1 calc PR A 1
H112 H 0.5653 0.2126 0.0794 0.192 Uiso 0.520(14) 1 calc PR A 1
H10I H 0.5202 0.1303 0.1070 0.192 Uiso 0.520(14) 1 calc PR A 1
C107 C 0.4721(13) 0.1107(16) 0.2181(14) 0.131(12) Uani 0.520(14) 1 d PD A 1
H119 H 0.4763 0.0714 0.1898 0.157 Uiso 0.520(14) 1 calc PR A 1
H121 H 0.4659 0.0892 0.2600 0.157 Uiso 0.520(14) 1 calc PR A 1
C108 C 0.3866(15) 0.107(2) 0.176(2) 0.138(14) Uani 0.520(14) 1 d PD A 1
H120 H 0.3811 0.1469 0.2022 0.207 Uiso 0.520(14) 1 calc PR A 1
H122 H 0.3352 0.0515 0.1683 0.207 Uiso 0.520(14) 1 calc PR A 1
H10L H 0.3869 0.1211 0.1315 0.207 Uiso 0.520(14) 1 calc PR A 1
C111 C 0.639(2) 0.2854(16) 0.2760(15) 0.143(13) Uani 0.480(14) 1 d PD A 2
H129 H 0.6332 0.3199 0.2418 0.172 Uiso 0.480(14) 1 calc PR A 2
H131 H 0.6996 0.2920 0.2899 0.172 Uiso 0.480(14) 1 calc PR A 2
C112 C 0.627(3) 0.311(3) 0.342(2) 0.15(3) Uani 0.480(14) 1 d PDU A 2
H130 H 0.5624 0.2826 0.3323 0.225 Uiso 0.480(14) 1 calc PR A 2
H132 H 0.6529 0.3707 0.3524 0.225 Uiso 0.480(14) 1 calc PR A 2
H11C H 0.6577 0.2952 0.3823 0.225 Uiso 0.480(14) 1 calc PR A 2
C113 C 0.558(2) 0.1357(18) 0.2909(17) 0.17(2) Uani 0.480(14) 1 d PD A 2
H133 H 0.5154 0.0790 0.2616 0.204 Uiso 0.480(14) 1 calc PR A 2
H135 H 0.5296 0.1443 0.3203 0.204 Uiso 0.480(14) 1 calc PR A 2
C114 C 0.6446(18) 0.1364(18) 0.3423(15) 0.051(6) Uani 0.480(14) 1 d PDU A 2
H134 H 0.6871 0.1496 0.3199 0.077 Uiso 0.480(14) 1 calc PR A 2
H136 H 0.6266 0.0819 0.3534 0.077 Uiso 0.480(14) 1 calc PR A 2
H11F H 0.6738 0.1781 0.3855 0.077 Uiso 0.480(14) 1 calc PR A 2
C115 C 0.597(3) 0.181(3) 0.181(2) 0.24(3) Uani 0.480(14) 1 d PD A 2
H137 H 0.6575 0.1872 0.2055 0.287 Uiso 0.480(14) 1 calc PR A 2
H139 H 0.5556 0.1232 0.1538 0.287 Uiso 0.480(14) 1 calc PR A 2
C116 C 0.606(5) 0.238(4) 0.128(3) 0.31(5) Uani 0.480(14) 1 d PDU A 2
H138 H 0.6703 0.2758 0.1376 0.465 Uiso 0.480(14) 1 calc PR A 2
H140 H 0.5786 0.2701 0.1317 0.465 Uiso 0.480(14) 1 calc PR A 2
H11I H 0.5753 0.2042 0.0800 0.465 Uiso 0.480(14) 1 calc PR A 2
C117 C 0.4753(19) 0.1869(19) 0.2072(16) 0.141(13) Uani 0.480(14) 1 d PD A 2
H141 H 0.4808 0.2284 0.1780 0.169 Uiso 0.480(14) 1 calc PR A 2
H143 H 0.4513 0.1944 0.2409 0.169 Uiso 0.480(14) 1 calc PR A 2
C118 C 0.417(4) 0.101(3) 0.163(4) 0.28(5) Uani 0.480(14) 1 d PDU A 2
H142 H 0.4126 0.0617 0.1935 0.415 Uiso 0.480(14) 1 calc PR A 2
H144 H 0.4447 0.0949 0.1323 0.415 Uiso 0.480(14) 1 calc PR A 2
H11L H 0.3571 0.0909 0.1349 0.415 Uiso 0.480(14) 1 calc PR A 2
N6 N 0.0275(5) 0.2697(5) 0.7954(4) 0.066(2) Uani 1 1 d . . .
C151 C -0.0214(9) 0.1763(8) 0.7833(7) 0.110(4) Uani 1 1 d . . .
H345 H -0.0363 0.1600 0.8240 0.132 Uiso 1 1 calc R . .
H344 H 0.0204 0.1587 0.7814 0.132 Uiso 1 1 calc R . .
C152 C -0.1119(9) 0.1278(7) 0.7141(8) 0.135(5) Uani 1 1 d . . .
H341 H -0.1432 0.1584 0.7055 0.203 Uiso 1 1 calc R . .
H343 H -0.1512 0.0729 0.7200 0.203 Uiso 1 1 calc R . .
H342 H -0.0969 0.1221 0.6743 0.203 Uiso 1 1 calc R . .
C153 C -0.0337(7) 0.3010(7) 0.7999(6) 0.091(3) Uani 1 1 d . . .
H335 H -0.0900 0.2738 0.7568 0.110 Uiso 1 1 calc R . .
H334 H -0.0028 0.3611 0.8019 0.110 Uiso 1 1 calc R . .
C154 C -0.0593(8) 0.2852(8) 0.8646(6) 0.123(5) Uani 1 1 d . . .
H331 H -0.1036 0.2265 0.8570 0.185 Uiso 1 1 calc R . .
H333 H -0.0852 0.3180 0.8707 0.185 Uiso 1 1 calc R . .
H332 H -0.0049 0.3011 0.9067 0.185 Uiso 1 1 calc R . .
C155 C 0.1160(8) 0.3095(9) 0.8624(6) 0.112(4) Uani 1 1 d . . .
H15A H 0.1556 0.2917 0.8555 0.134 Uiso 1 1 calc R . .
H15B H 0.1007 0.2871 0.9016 0.134 Uiso 1 1 calc R . .
C156 C 0.1715(8) 0.4060(8) 0.8852(6) 0.112(4) Uani 1 1 d . . .
H15C H 0.2116 0.4290 0.8605 0.167 Uiso 1 1 calc R . .
H15D H 0.2077 0.4230 0.9358 0.167 Uiso 1 1 calc R . .
H15E H 0.1299 0.4265 0.8737 0.167 Uiso 1 1 calc R . .
C157 C 0.0482(7) 0.2962(7) 0.7312(6) 0.088(3) Uani 1 1 d . . .
H339 H -0.0097 0.2752 0.6903 0.106 Uiso 1 1 calc R . .
H340 H 0.0814 0.3573 0.7402 0.106 Uiso 1 1 calc R . .
C158 C 0.1034(8) 0.2665(7) 0.7125(6) 0.107(4) Uani 1 1 d . . .
H338 H 0.1624 0.2894 0.7516 0.161 Uiso 1 1 calc R . .
H337 H 0.1120 0.2849 0.6707 0.161 Uiso 1 1 calc R . .
H336 H 0.0712 0.2061 0.7032 0.161 Uiso 1 1 calc R . .
N101 N 0.1424(11) 0.9337(10) 0.1180(9) 0.198(7) Uani 1 1 d D . .
C201 C 0.1496(8) 0.9619(8) 0.0696(7) 0.097(4) Uani 1 1 d D . .
C202 C 0.1692(10) 1.0004(8) 0.0121(6) 0.126(5) Uani 1 1 d D . .
H20A H 0.2127 1.0598 0.0301 0.189 Uiso 1 1 calc R . .
H20B H 0.1132 0.9914 -0.0244 0.189 Uiso 1 1 calc R . .
H20C H 0.1949 0.9756 -0.0078 0.189 Uiso 1 1 calc R . .
N102 N 0.3727(18) 0.072(2) 0.3560(15) 0.53(3) Uani 1 1 d D . .
C251 C 0.341(2) 0.113(2) 0.3579(18) 0.249(13) Uani 1 1 d DU . .
C252 C 0.2841(14) 0.1367(12) 0.3800(11) 0.216(9) Uani 1 1 d DU . .
H25A H 0.2452 0.0916 0.3967 0.324 Uiso 1 1 calc R . .
H25B H 0.2466 0.1472 0.3398 0.324 Uiso 1 1 calc R . .
H25C H 0.3238 0.1867 0.4175 0.324 Uiso 1 1 calc R . .
O5 O 0.3571(8) 0.7702(8) 0.1498(7) 0.172(5) Uani 1 1 d . . .
C182 C 0.360(3) 0.7038(13) 0.1130(17) 0.35(3) Uani 1 1 d . . .
H305 H 0.4116 0.7018 0.1464 0.415 Uiso 1 1 calc R . .
H304 H 0.3049 0.6516 0.1085 0.415 Uiso 1 1 calc R . .
C181 C 0.365(3) 0.6991(18) 0.0526(13) 0.34(2) Uani 1 1 d . . .
H301 H 0.4148 0.6902 0.0571 0.512 Uiso 1 1 calc R . .
H303 H 0.3771 0.7506 0.0372 0.512 Uiso 1 1 calc R . .
H302 H 0.3083 0.6529 0.0182 0.512 Uiso 1 1 calc R . .
C183 C 0.332(3) 0.766(2) 0.201(2) 0.36(3) Uani 1 1 d . . .
H306 H 0.3661 0.7471 0.2368 0.430 Uiso 1 1 calc R . .
H307 H 0.2675 0.7226 0.1833 0.430 Uiso 1 1 calc R . .
C184 C 0.3461(18) 0.8480(19) 0.2371(12) 0.268(19) Uani 1 1 d . . .
H308 H 0.4108 0.8896 0.2595 0.401 Uiso 1 1 calc R . .
H309 H 0.3206 0.8363 0.2725 0.401 Uiso 1 1 calc R . .
H310 H 0.3155 0.8689 0.2018 0.401 Uiso 1 1 calc R . .

loop_
_atom_site_aniso_label
_atom_site_aniso_U_11
_atom_site_aniso_U_22
_atom_site_aniso_U_33
_atom_site_aniso_U_23
_atom_site_aniso_U_13
_atom_site_aniso_U_12
Ir 0.0440(2) 0.0428(2) 0.03910(19) 0.00619(15) 0.01758(15) 0.02500(17)
B 0.062(6) 0.050(6) 0.040(5) 0.019(5) 0.029(5) 0.034(5)
F 0.068(3) 0.052(3) 0.052(3) 0.018(2) 0.032(2) 0.029(3)
N1 0.048(4) 0.050(4) 0.056(4) 0.011(4) 0.021(4) 0.032(4)
N2 0.052(4) 0.050(5) 0.044(4) 0.010(3) 0.023(3) 0.027(4)
O1 0.051(3) 0.057(4) 0.044(3) 0.010(3) 0.018(3) 0.037(3)
O2 0.056(3) 0.058(4) 0.046(3) 0.010(3) 0.025(3) 0.035(3)
C1 0.046(5) 0.047(5) 0.041(4) 0.014(4) 0.018(4) 0.028(4)
C2 0.057(5) 0.038(5) 0.055(5) 0.008(4) 0.027(4) 0.030(4)
C3 0.060(5) 0.042(5) 0.044(5) 0.017(4) 0.027(4) 0.028(4)
C4 0.042(4) 0.042(5) 0.039(4) 0.004(4) 0.018(4) 0.023(4)
C5 0.062(5) 0.049(5) 0.050(5) 0.012(4) 0.023(4) 0.037(5)
C6 0.066(5) 0.049(5) 0.045(5) 0.019(4) 0.028(4) 0.038(5)
C7 0.056(5) 0.047(5) 0.048(5) 0.014(4) 0.024(4) 0.035(5)
C8 0.077(6) 0.061(6) 0.045(5) 0.015(5) 0.025(5) 0.050(5)
C9 0.091(8) 0.077(7) 0.045(6) 0.003(5) 0.014(6) 0.055(7)
C10 0.080(8) 0.066(7) 0.065(7) -0.006(5) 0.002(6) 0.039(7)
C11 0.056(6) 0.043(6) 0.078(7) 0.000(5) 0.008(5) 0.020(5)
C12 0.054(5) 0.046(5) 0.060(5) 0.017(4) 0.023(5) 0.033(5)
C13 0.057(6) 0.070(6) 0.039(5) 0.011(4) 0.022(4) 0.037(5)
C14 0.051(6) 0.099(8) 0.048(5) 0.023(5) 0.022(5) 0.039(6)
C15 0.073(8) 0.139(11) 0.076(7) 0.048(8) 0.042(6) 0.053(8)
C16 0.079(8) 0.204(15) 0.074(7) 0.073(9) 0.049(6) 0.103(10)
C17 0.113(9) 0.133(10) 0.081(7) 0.054(7) 0.060(7) 0.101(9)
C18 0.075(6) 0.085(7) 0.047(5) 0.023(5) 0.035(5) 0.053(6)
C19 0.057(6) 0.047(6) 0.073(6) 0.010(5) 0.029(5) 0.027(5)
C20 0.074(7) 0.058(7) 0.115(9) 0.032(6) 0.050(7) 0.039(6)
C21 0.048(6) 0.079(8) 0.114(10) 0.001(7) 0.030(7) 0.017(6)
C22 0.041(6) 0.090(8) 0.085(8) -0.015(6) -0.003(5) 0.038(6)
C23 0.044(5) 0.069(6) 0.060(6) 0.000(5) 0.009(5) 0.036(5)
C24 0.067(6) 0.090(7) 0.051(5) 0.013(5) 0.014(5) 0.059(6)
C25 0.068(6) 0.057(6) 0.045(5) 0.012(4) 0.022(4) 0.050(5)
C26 0.097(7) 0.076(7) 0.053(6) 0.027(5) 0.036(5) 0.055(6)
C27 0.168(13) 0.115(11) 0.062(8) 0.042(7) 0.053(8) 0.100(11)
C28 0.136(12) 0.159(14) 0.058(8) 0.027(9) 0.027(8) 0.103(12)
C29 0.101(9) 0.157(12) 0.062(7) 0.011(8) 0.008(7) 0.091(9)
C30 0.066(6) 0.050(6) 0.062(6) 0.010(5) 0.035(5) 0.031(5)
C31 0.064(6) 0.042(6) 0.100(8) 0.004(5) 0.043(6) 0.017(5)
C32 0.067(7) 0.055(7) 0.138(10) 0.014(7) 0.060(7) 0.018(6)
C33 0.064(6) 0.076(7) 0.091(7) 0.024(6) 0.050(6) 0.040(6)
C34 0.056(6) 0.056(6) 0.057(5) 0.018(4) 0.033(5) 0.032(5)
C35 0.048(5) 0.049(5) 0.048(5) 0.013(4) 0.022(4) 0.028(5)
C36 0.046(5) 0.041(5) 0.036(4) 0.007(4) 0.014(4) 0.022(4)
C37 0.066(6) 0.054(6) 0.052(5) 0.010(4) 0.027(4) 0.039(5)
C38 0.077(7) 0.041(5) 0.068(6) 0.007(4) 0.035(5) 0.031(5)
C39 0.096(8) 0.070(7) 0.082(7) 0.031(6) 0.053(6) 0.065(7)
C40 0.064(6) 0.066(7) 0.083(7) 0.023(5) 0.043(5) 0.043(6)
C41 0.059(6) 0.085(8) 0.085(8) 0.012(6) 0.036(6) 0.008(6)
C42 0.120(11) 0.29(2) 0.154(13) 0.124(14) 0.084(10) 0.150(13)
C43 0.108(8) 0.079(7) 0.062(6) 0.018(5) 0.037(6) 0.067(7)
C44 0.084(7) 0.084(7) 0.056(6) 0.018(5) 0.041(5) 0.055(6)
C45 0.117(10) 0.106(10) 0.092(9) -0.035(8) -0.003(8) 0.034(9)
C46 0.052(5) 0.059(6) 0.091(7) 0.015(5) 0.031(5) 0.026(5)
C47 0.036(4) 0.041(5) 0.049(5) 0.003(4) 0.018(4) 0.016(4)
Ir2 0.0391(2) 0.0521(2) 0.03602(19) 0.00447(15) 0.01294(15) 0.02466(18)
B2 0.065(6) 0.041(6) 0.042(5) 0.014(4) 0.025(5) 0.028(5)
F2 0.082(3) 0.051(3) 0.061(3) 0.019(2) 0.038(3) 0.033(3)
N3 0.042(4) 0.056(4) 0.042(4) 0.008(3) 0.018(3) 0.025(4)
N4 0.043(4) 0.057(5) 0.041(4) 0.003(3) 0.018(3) 0.022(4)
O4 0.051(3) 0.059(4) 0.049(3) 0.012(3) 0.024(3) 0.034(3)
O3 0.063(4) 0.068(4) 0.042(3) 0.007(3) 0.018(3) 0.044(3)
C48 0.049(5) 0.042(5) 0.044(5) 0.006(4) 0.017(4) 0.020(4)
C49 0.071(6) 0.053(5) 0.051(5) 0.016(4) 0.029(4) 0.041(5)
C50 0.071(6) 0.053(6) 0.045(5) 0.018(4) 0.027(4) 0.038(5)
C51 0.045(5) 0.040(5) 0.038(4) 0.001(4) 0.017(4) 0.021(4)
C52 0.060(5) 0.046(5) 0.045(5) 0.006(4) 0.017(4) 0.035(5)
C53 0.060(5) 0.037(5) 0.050(5) 0.011(4) 0.018(4) 0.024(4)
C54 0.061(5) 0.044(5) 0.043(5) 0.012(4) 0.026(4) 0.031(5)
C55 0.056(5) 0.056(6) 0.051(5) 0.019(4) 0.025(5) 0.030(5)
C56 0.055(6) 0.056(6) 0.065(6) 0.017(5) 0.024(5) 0.029(5)
C57 0.062(6) 0.069(7) 0.055(6) 0.013(5) 0.009(5) 0.042(6)
C58 0.086(7) 0.088(8) 0.048(6) 0.019(5) 0.033(5) 0.059(7)
C59 0.058(5) 0.062(6) 0.041(5) 0.014(4) 0.016(4) 0.038(5)
C60 0.055(5) 0.060(6) 0.036(4) 0.008(4) 0.022(4) 0.031(5)
C61 0.072(6) 0.062(6) 0.036(5) 0.008(4) 0.019(4) 0.041(6)
C62 0.080(7) 0.065(7) 0.057(6) 0.001(5) 0.025(5) 0.040(6)
C63 0.082(8) 0.096(9) 0.064(6) 0.006(6) 0.031(6) 0.061(7)
C64 0.057(6) 0.094(8) 0.058(6) 0.010(6) 0.023(5) 0.038(6)
C65 0.059(6) 0.048(6) 0.046(5) 0.003(4) 0.022(4) 0.022(5)
C66 0.058(6) 0.069(6) 0.055(5) 0.021(5) 0.029(5) 0.034(5)
C67 0.059(6) 0.070(7) 0.074(7) 0.018(5) 0.039(6) 0.022(6)
C68 0.043(5) 0.078(7) 0.071(7) 0.007(6) 0.017(5) 0.020(5)
C69 0.046(6) 0.080(7) 0.064(6) 0.006(5) 0.013(5) 0.033(5)
C70 0.037(5) 0.052(5) 0.044(5) 0.000(4) 0.005(4) 0.024(4)
C71 0.056(5) 0.053(5) 0.050(5) 0.016(4) 0.021(4) 0.032(5)
C72 0.050(5) 0.049(5) 0.050(5) 0.004(4) 0.025(4) 0.028(4)
C73 0.061(6) 0.068(6) 0.058(6) 0.014(5) 0.023(5) 0.036(5)
C74 0.083(8) 0.089(8) 0.073(7) 0.037(6) 0.042(6) 0.051(7)
C75 0.082(8) 0.093(8) 0.059(6) 0.032(6) 0.026(6) 0.052(7)
C76 0.060(6) 0.082(7) 0.064(6) 0.016(5) 0.019(5) 0.040(6)
C77 0.047(5) 0.051(6) 0.059(6) -0.009(5) 0.013(5) 0.014(5)
C78 0.060(6) 0.060(7) 0.088(7) -0.003(5) 0.033(6) 0.021(6)
C79 0.049(6) 0.070(8) 0.098(8) 0.003(6) 0.030(6) 0.015(6)
C80 0.054(6) 0.075(7) 0.079(7) 0.003(6) 0.030(5) 0.033(6)
C81 0.041(5) 0.053(6) 0.052(5) 0.008(4) 0.020(4) 0.023(5)
C82 0.054(5) 0.055(6) 0.048(5) 0.012(4) 0.026(4) 0.032(5)
C83 0.033(4) 0.045(5) 0.037(4) 0.007(4) 0.010(3) 0.018(4)
C84 0.056(6) 0.058(6) 0.061(6) 0.006(5) 0.024(5) 0.024(5)
C85 0.085(8) 0.058(7) 0.076(7) -0.005(5) 0.033(6) 0.034(6)
C86 0.099(9) 0.075(8) 0.101(8) 0.002(6) 0.055(7) 0.051(7)
C87 0.062(6) 0.074(7) 0.098(8) 0.009(6) 0.044(6) 0.036(6)
C88 0.066(6) 0.076(7) 0.067(6) 0.017(5) 0.038(5) 0.029(5)
C89 0.083(7) 0.090(8) 0.078(7) 0.010(6) 0.015(6) 0.046(7)
C90 0.075(6) 0.089(7) 0.049(5) 0.014(5) 0.034(5) 0.041(6)
C91 0.073(7) 0.043(5) 0.078(7) 0.009(5) 0.031(5) 0.023(5)
C92 0.109(9) 0.152(12) 0.127(10) 0.012(9) 0.049(8) 0.095(9)
C93 0.064(6) 0.087(8) 0.090(8) 0.009(6) 0.036(6) 0.030(6)
C94 0.036(4) 0.049(5) 0.045(5) 0.004(4) 0.015(4) 0.022(4)
N5 0.065(6) 0.067(6) 0.082(6) 0.018(5) 0.019(5) 0.043(5)
C101 0.058(13) 0.076(15) 0.100(17) 0.011(13) 0.028(12) 0.048(12)
C102 0.083(18) 0.073(16) 0.064(14) 0.011(11) 0.026(13) 0.062(15)
C103 0.066(13) 0.082(14) 0.072(14) 0.015(11) 0.021(11) 0.056(12)
C104 0.24(6) 0.26(5) 0.18(4) 0.07(4) 0.08(4) 0.21(5)
C105 0.103(18) 0.078(16) 0.090(17) 0.021(13) 0.042(14) 0.050(14)
C106 0.24(4) 0.12(2) 0.045(13) 0.053(14) 0.067(19) 0.11(3)
C107 0.070(17) 0.12(2) 0.11(2) 0.024(17) -0.013(15) 0.018(17)
C108 0.042(13) 0.12(2) 0.17(3) 0.04(2) -0.029(17) 0.030(16)
C111 0.12(3) 0.13(3) 0.13(3) -0.01(2) 0.02(2) 0.05(2)
C112 0.16(3) 0.15(3) 0.15(3) 0.031(11) 0.062(13) 0.081(17)
C113 0.16(3) 0.15(3) 0.17(3) -0.02(3) -0.05(3) 0.13(3)
C114 0.041(8) 0.051(9) 0.064(10) 0.020(7) 0.014(6) 0.030(7)
C115 0.17(4) 0.29(6) 0.28(7) -0.06(5) 0.10(5) 0.13(4)
C116 0.31(5) 0.31(5) 0.31(5) 0.068(15) 0.13(2) 0.16(3)
C117 0.15(3) 0.11(3) 0.16(3) 0.03(2) 0.03(3) 0.09(3)
C118 0.27(5) 0.27(5) 0.28(5) 0.067(15) 0.11(2) 0.14(3)
N6 0.079(5) 0.067(6) 0.073(5) 0.039(4) 0.037(4) 0.049(5)
C151 0.141(12) 0.108(11) 0.134(11) 0.064(9) 0.085(10) 0.081(10)
C152 0.120(11) 0.062(8) 0.182(15) 0.008(9) 0.061(11) 0.018(8)
C153 0.096(8) 0.122(10) 0.090(8) 0.032(7) 0.034(7) 0.082(8)
C154 0.128(11) 0.167(13) 0.123(11) 0.036(9) 0.081(9) 0.091(10)
C155 0.102(9) 0.198(15) 0.077(8) 0.064(9) 0.032(7) 0.110(11)
C156 0.096(9) 0.102(10) 0.085(9) 0.003(7) 0.016(7) 0.030(8)
C157 0.092(8) 0.088(8) 0.090(8) 0.032(6) 0.041(7) 0.049(7)
C158 0.107(9) 0.120(10) 0.122(10) 0.033(8) 0.063(8) 0.066(9)
N101 0.238(16) 0.245(17) 0.217(16) 0.145(14) 0.175(14) 0.142(14)
C201 0.088(8) 0.101(10) 0.117(11) 0.028(8) 0.041(8) 0.060(8)
C202 0.188(14) 0.125(11) 0.095(9) 0.049(8) 0.062(10) 0.099(11)
N102 0.22(3) 0.76(7) 0.30(3) -0.22(4) 0.15(2) 0.02(3)
C251 0.246(16) 0.247(15) 0.244(16) 0.042(10) 0.109(10) 0.115(11)
C252 0.228(12) 0.183(11) 0.218(12) 0.037(9) 0.067(9) 0.108(9)
O5 0.134(9) 0.144(10) 0.181(11) 0.093(9) 0.055(8) 0.035(8)
C182 0.56(6) 0.073(13) 0.38(5) 0.01(2) 0.11(5) 0.19(2)
C181 0.45(5) 0.28(3) 0.17(3) -0.04(2) -0.02(3) 0.19(3)
C183 0.29(4) 0.42(6) 0.52(7) 0.39(6) 0.29(5) 0.21(4)
C184 0.162(19) 0.50(6) 0.151(18) 0.16(3) 0.090(15) 0.16(3)

loop_
_atom_type_symbol
_atom_type_description
_atom_type_scat_dispersion_real
_atom_type_scat_dispersion_imag
_atom_type_scat_source
C C 0.0033 0.0016 'International Tables Vol C Tables 4.2.6.8 and 6.1.1.4'
H H 0.0000 0.0000 'International Tables Vol C Tables 4.2.6.8 and 6.1.1.4'
B B 0.0013 0.0007 'International Tables Vol C Tables 4.2.6.8 and 6.1.1.4'
N N 0.0061 0.0033 'International Tables Vol C Tables 4.2.6.8 and 6.1.1.4'
O O 0.0106 0.0060 'International Tables Vol C Tables 4.2.6.8 and 6.1.1.4'
F F 0.0171 0.0103 'International Tables Vol C Tables 4.2.6.8 and 6.1.1.4'
Ir Ir -1.4442 7.9887 'International Tables Vol C Tables 4.2.6.8 and 6.1.1.4'

loop_
_geom_angle_atom_site_label_1
_geom_angle_atom_site_label_2
_geom_angle_atom_site_label_3
_geom_angle
C25 Ir C36 86.7(3)
C25 Ir N2 96.7(3)
C36 Ir N2 80.5(3)
C25 Ir N1 81.0(3)
C36 Ir N1 97.2(3)
N2 Ir N1 176.9(2)
C25 Ir O2 106.4(2)
C36 Ir O2 166.4(2)
N2 Ir O2 93.9(2)
N1 Ir O2 88.8(2)
C25 Ir O1 164.9(2)
C36 Ir O1 107.8(2)
N2 Ir O1 90.3(2)
N1 Ir O1 92.5(2)
O2 Ir O1 59.53(18)
F B C1 105.0(6)
F B C13 110.2(7)
C1 B C13 105.9(6)
F B C7 102.5(6)
C1 B C7 119.0(7)
C13 B C7 113.7(6)
C19 N1 C23 119.6(7)
C19 N1 Ir 124.7(6)
C23 N1 Ir 115.7(6)
C30 N2 C34 118.7(7)
C30 N2 Ir 124.0(5)
C34 N2 Ir 117.2(5)
C47 O1 Ir 90.1(4)
C47 O2 Ir 90.3(4)
C6 C1 C2 115.0(7)
C6 C1 B 122.3(6)
C2 C1 B 122.5(6)
C3 C2 C1 123.5(7)
C2 C3 C4 120.2(7)
C5 C4 C3 117.3(7)
C5 C4 C47 121.4(7)
C3 C4 C47 121.1(7)
C4 C5 C6 121.1(7)
C1 C6 C5 122.8(7)
C12 C7 C8 115.2(7)
C12 C7 B 127.8(7)
C8 C7 B 116.8(7)
C9 C8 C7 120.5(8)
C9 C8 C44 117.4(8)
C7 C8 C44 122.1(8)
C10 C9 C8 123.0(9)
C11 C10 C9 116.7(9)
C11 C10 C45 122.2(11)
C9 C10 C45 121.1(11)
C10 C11 C12 123.0(9)
C11 C12 C7 121.6(8)
C11 C12 C46 115.9(8)
C7 C12 C46 122.5(7)
C14 C13 C18 117.4(8)
C14 C13 B 120.1(8)
C18 C13 B 122.5(8)
C15 C14 C13 121.3(10)
C15 C14 C41 115.3(10)
C13 C14 C41 123.4(8)
C14 C15 C16 121.6(11)
C17 C16 C15 119.2(10)
C17 C16 C42 118.3(13)
C15 C16 C42 122.5(13)
C16 C17 C18 120.9(10)
C17 C18 C13 119.3(9)
C17 C18 C43 115.8(9)
C13 C18 C43 124.9(8)
N1 C19 C20 122.0(9)
C19 C20 C21 119.8(10)
C22 C21 C20 118.7(10)
C21 C22 C23 121.2(10)
N1 C23 C22 118.6(9)
N1 C23 C24 112.6(7)
C22 C23 C24 128.8(9)
C25 C24 C29 121.2(10)
C25 C24 C23 116.0(7)
C29 C24 C23 122.9(10)
C26 C25 C24 116.1(8)
C26 C25 Ir 129.1(7)
C24 C25 Ir 114.8(6)
C27 C26 C25 121.5(10)
C28 C27 C26 120.8(12)
C29 C28 C27 120.5(12)
C28 C29 C24 119.9(12)
N2 C30 C31 121.8(8)
C30 C31 C32 119.9(9)
C33 C32 C31 118.8(9)
C32 C33 C34 120.9(9)
N2 C34 C33 119.9(8)
N2 C34 C35 111.1(7)
C33 C34 C35 129.0(8)
C36 C35 C40 121.7(8)
C36 C35 C34 116.1(7)
C40 C35 C34 122.2(7)
C35 C36 C37 116.6(7)
C35 C36 Ir 115.0(6)
C37 C36 Ir 128.5(6)
C38 C37 C36 122.5(8)
C37 C38 C39 119.9(8)
C38 C39 C40 119.5(8)
C39 C40 C35 119.7(8)
O1 C47 O2 120.0(7)
O1 C47 C4 120.8(7)
O2 C47 C4 119.1(7)
C72 Ir2 C83 88.7(3)
C72 Ir2 N4 94.4(3)
C83 Ir2 N4 81.1(3)
C72 Ir2 N3 81.3(3)
C83 Ir2 N3 98.2(3)
N4 Ir2 N3 175.7(2)
C72 Ir2 O3 166.5(2)
C83 Ir2 O3 104.4(2)
N4 Ir2 O3 90.6(2)
N3 Ir2 O3 93.7(2)
C72 Ir2 O4 108.1(2)
C83 Ir2 O4 162.5(2)
N4 Ir2 O4 92.4(2)
N3 Ir2 O4 89.3(2)
O3 Ir2 O4 59.16(19)
F2 B2 C48 105.4(6)
F2 B2 C54 103.4(6)
C48 B2 C54 119.1(7)
F2 B2 C60 110.4(7)
C48 B2 C60 107.0(6)
C54 B2 C60 111.1(6)
C66 N3 C70 119.1(7)
C66 N3 Ir2 126.2(5)
C70 N3 Ir2 114.6(5)
C77 N4 C81 119.6(7)
C77 N4 Ir2 123.5(5)
C81 N4 Ir2 116.8(5)
C94 O4 Ir2 91.1(4)
C94 O3 Ir2 91.2(4)
C49 C48 C53 115.1(7)
C49 C48 B2 123.7(7)
C53 C48 B2 121.1(7)
C50 C49 C48 123.4(8)
C49 C50 C51 119.9(7)
C52 C51 C50 118.5(7)
C52 C51 C94 121.7(7)
C50 C51 C94 119.8(7)
C53 C52 C51 120.6(7)
C52 C53 C48 122.5(7)
C59 C54 C55 115.9(7)
C59 C54 B2 116.5(7)
C55 C54 B2 127.5(7)
C56 C55 C54 121.7(7)
C56 C55 C88 115.3(7)
C54 C55 C88 123.0(7)
C57 C56 C55 122.2(8)
C58 C57 C56 116.6(8)
C58 C57 C89 121.6(9)
C56 C57 C89 121.9(9)
C57 C58 C59 123.1(8)
C58 C59 C54 120.2(8)
C58 C59 C90 115.2(7)
C54 C59 C90 124.5(7)
C65 C60 C61 116.1(8)
C65 C60 B2 121.2(7)
C61 C60 B2 122.7(7)
C62 C61 C60 120.1(8)
C62 C61 C91 117.3(8)
C60 C61 C91 122.5(8)
C63 C62 C61 124.6(9)
C62 C63 C64 115.6(9)
C62 C63 C92 122.6(10)
C64 C63 C92 121.7(10)
C63 C64 C65 123.7(9)
C64 C65 C60 119.8(8)
C64 C65 C93 117.5(8)
C60 C65 C93 122.6(8)
N3 C66 C67 122.7(8)
C68 C67 C66 119.1(9)
C69 C68 C67 119.4(8)
C68 C69 C70 120.6(8)
N3 C70 C69 119.0(7)
N3 C70 C71 113.7(6)
C69 C70 C71 127.2(7)
C76 C71 C72 121.8(8)
C76 C71 C70 123.1(8)
C72 C71 C70 115.1(7)
C73 C72 C71 116.0(7)
C73 C72 Ir2 129.0(6)
C71 C72 Ir2 115.0(6)
C74 C73 C72 121.9(8)
C75 C74 C73 120.2(9)
C74 C75 C76 120.6(9)
C75 C76 C71 119.5(9)
N4 C77 C78 121.6(8)
C79 C78 C77 120.1(9)
C78 C79 C80 119.1(9)
C81 C80 C79 120.0(9)
N4 C81 C80 119.5(8)
N4 C81 C82 112.3(7)
C80 C81 C82 128.1(8)
C87 C82 C83 120.7(8)
C87 C82 C81 123.5(8)
C83 C82 C81 115.9(7)
C84 C83 C82 116.2(7)
C84 C83 Ir2 129.8(6)
C82 C83 Ir2 113.7(6)
C83 C84 C85 122.6(8)
C86 C85 C84 121.0(9)
C85 C86 C87 118.6(9)
C86 C87 C82 120.9(9)
O4 C94 O3 118.6(7)
O4 C94 C51 121.3(7)
O3 C94 C51 120.1(7)
C113 N5 C117 112.7(18)
C113 N5 C107 65.9(14)
C117 N5 C107 57.5(13)
C113 N5 C103 58.0(13)
C117 N5 C103 165.2(16)
C107 N5 C103 107.9(14)
C113 N5 C101 91.9(16)
C117 N5 C101 75.4(14)
C107 N5 C101 108.4(15)
C103 N5 C101 114.5(12)
C113 N5 C111 116.0(16)
C117 N5 C111 109.1(16)
C107 N5 C111 162.8(19)
C103 N5 C111 85.7(14)
C101 N5 C111 55.2(12)
C113 N5 C105 164.3(17)
C117 N5 C105 74.3(15)
C107 N5 C105 110.3(13)
C103 N5 C105 111.9(12)
C101 N5 C105 103.7(12)
C111 N5 C105 72.5(14)
C113 N5 C115 115.4(18)
C117 N5 C115 107.1(19)
C107 N5 C115 99.3(19)
C103 N5 C115 70.9(16)
C101 N5 C115 147.4(19)
C111 N5 C115 95.0(18)
C105 N5 C115 49.1(16)
N5 C101 C102 113.6(15)
N5 C103 C104 100(2)
C106 C105 N5 113.3(16)
C108 C107 N5 121(2)
N5 C111 C112 106(3)
N5 C113 C114 123(3)
C116 C115 N5 120(4)
N5 C117 C118 102(3)
C151 N6 C153 110.9(8)
C151 N6 C157 109.2(8)
C153 N6 C157 105.0(7)
C151 N6 C155 110.5(8)
C153 N6 C155 110.8(8)
C157 N6 C155 110.4(8)
N6 C151 C152 115.4(9)
N6 C153 C154 114.0(8)
N6 C155 C156 116.9(9)
C158 C157 N6 115.0(9)
N101 C201 C202 173.7(16)
N102 C251 C252 153(4)
C183 O5 C182 126(2)
C181 C182 O5 127(3)
O5 C183 C184 117(3)

loop_
_geom_bond_atom_site_label_1
_geom_bond_atom_site_label_2
_geom_bond_distance
Ir C25 1.980(7)
Ir C36 1.983(7)
Ir N2 2.031(6)
Ir N1 2.040(6)
Ir O2 2.223(5)
Ir O1 2.236(5)
B F 1.466(9)
B C1 1.644(11)
B C13 1.658(12)
B C7 1.675(12)
N1 C19 1.332(10)
N1 C23 1.379(10)
N2 C30 1.356(9)
N2 C34 1.373(9)
O1 C47 1.271(8)
O2 C47 1.285(9)
C1 C6 1.389(10)
C1 C2 1.396(10)
C2 C3 1.385(10)
C3 C4 1.399(9)
C4 C5 1.389(10)
C4 C47 1.473(10)
C5 C6 1.392(10)
C7 C12 1.405(10)
C7 C8 1.430(10)
C8 C9 1.394(11)
C8 C44 1.508(11)
C9 C10 1.371(13)
C10 C11 1.364(13)
C10 C45 1.549(13)
C11 C12 1.388(11)
C12 C46 1.507(11)
C13 C14 1.403(11)
C13 C18 1.428(11)
C14 C15 1.374(13)
C14 C41 1.505(13)
C15 C16 1.377(16)
C16 C17 1.376(15)
C16 C42 1.560(14)
C17 C18 1.420(12)
C18 C43 1.496(12)
C19 C20 1.375(11)
C20 C21 1.376(14)
C21 C22 1.352(14)
C22 C23 1.404(12)
C23 C24 1.466(12)
C24 C25 1.405(11)
C24 C29 1.417(12)
C25 C26 1.399(11)
C26 C27 1.392(13)
C27 C28 1.355(16)
C28 C29 1.352(16)
C30 C31 1.362(11)
C31 C32 1.374(12)
C32 C33 1.365(12)
C33 C34 1.375(11)
C34 C35 1.485(11)
C35 C36 1.399(10)
C35 C40 1.403(10)
C36 C37 1.403(10)
C37 C38 1.380(10)
C38 C39 1.389(11)
C39 C40 1.392(11)
Ir2 C72 1.979(8)
Ir2 C83 1.980(8)
Ir2 N4 2.018(6)
Ir2 N3 2.038(6)
Ir2 O3 2.230(5)
Ir2 O4 2.237(5)
B2 F2 1.485(9)
B2 C48 1.629(11)
B2 C54 1.654(12)
B2 C60 1.674(12)
N3 C66 1.342(9)
N3 C70 1.382(9)
N4 C77 1.357(9)
N4 C81 1.366(9)
O4 C94 1.278(8)
O3 C94 1.287(8)
C48 C49 1.397(10)
C48 C53 1.406(10)
C49 C50 1.372(10)
C50 C51 1.397(10)
C51 C52 1.382(10)
C51 C94 1.474(10)
C52 C53 1.378(10)
C54 C59 1.409(10)
C54 C55 1.413(10)
C55 C56 1.391(11)
C55 C88 1.519(11)
C56 C57 1.381(12)
C57 C58 1.377(12)
C57 C89 1.516(12)
C58 C59 1.406(11)
C59 C90 1.514(11)
C60 C65 1.417(11)
C60 C61 1.428(11)
C61 C62 1.388(11)
C61 C91 1.512(11)
C62 C63 1.363(12)
C63 C64 1.375(13)
C63 C92 1.539(12)
C64 C65 1.410(12)
C65 C93 1.482(11)
C66 C67 1.377(11)
C67 C68 1.375(12)
C68 C69 1.371(12)
C69 C70 1.402(10)
C70 C71 1.465(10)
C71 C76 1.401(11)
C71 C72 1.403(10)
C72 C73 1.402(11)
C73 C74 1.388(11)
C74 C75 1.361(12)
C75 C76 1.367(12)
C77 C78 1.363(11)
C78 C79 1.352(12)
C79 C80 1.400(12)
C80 C81 1.380(11)
C81 C82 1.461(10)
C82 C87 1.411(11)
C82 C83 1.423(10)
C83 C84 1.394(10)
C84 C85 1.395(11)
C85 C86 1.373(12)
C86 C87 1.391(12)
N5 C113 1.44(3)
N5 C117 1.45(2)
N5 C107 1.49(2)
N5 C103 1.506(17)
N5 C101 1.515(18)
N5 C111 1.54(3)
N5 C105 1.566(19)
N5 C115 1.65(3)
C101 C102 1.56(3)
C103 C104 1.55(3)
C105 C106 1.52(3)
C107 C108 1.45(3)
C111 C112 1.54(3)
C113 C114 1.55(3)
C115 C116 1.53(3)
C117 C118 1.46(4)
N6 C151 1.486(13)
N6 C153 1.504(11)
N6 C157 1.511(11)
N6 C155 1.516(12)
C151 C152 1.559(15)
C153 C154 1.532(13)
C155 C156 1.534(14)
C157 C158 1.493(13)
N101 C201 1.145(14)
C201 C202 1.445(15)
N102 C251 1.16(2)
C251 C252 1.49(2)
O5 C183 1.25(3)
O5 C182 1.46(3)
C182 C181 1.28(4)
C183 C184 1.56(4)
